data_2311399
loop_
_publ_author_name
'Peloquin, Andrew J.'
'Smith, Madelyn B.'
'Balaich, Gary J.'
'Iacono, Scott T.'

_publ_section_title
;
 Crystal structure of chlorido-(dimethyl
 sulfoxide-\k<i>S</i>)bis-[4-(pyridin-2-yl)benzaldehyde-\k<sup>3</sup><i>C</i><sup>2</sup>,<i>N</i>]iridium(III)
 aceto-nitrile monosolvate.
;
_journal_coeditor_code WM5400
_journal_issue 'Pt 9'
_journal_name_full 'Acta crystallographica. Section E, Crystallographic communications'
_journal_page_first 1279
_journal_page_last 1281
_journal_paper_doi 10.1107/S2056989017010945
_journal_volume 73
_journal_year 2017
_chemical_formula_iupac '[Ir Cl (C12 H8 N O)2 (C2 H6 O S)], C2 H3 N1'
_chemical_formula_moiety 'C26 H22 Cl Ir N2 O3 S, C2 H3 N1'
_chemical_formula_sum 'C28 H25 Cl Ir N3 O3 S'
_chemical_formula_weight 711.22
_chemical_name_systematic
;Chlorido(dimethyl
sulfoxide-\k<i>S</i>)bis[4-(pyridin-2-yl)benzaldehyde-\k^2^<i>C</i>^3^,<i>N</i>]iridium(III) acetonitrile monosolvate
;
_space_group_crystal_system triclinic
_space_group_IT_number 2
_space_group_name_Hall '-P 1'
_space_group_name_H-M_alt 'P -1'
_atom_sites_solution_hydrogens mixed
_atom_sites_solution_primary direct
_atom_sites_solution_secondary difmap
_cell_angle_alpha 97.5367(15)
_cell_angle_beta 105.1501(14)
_cell_angle_gamma 109.3176(14)
_cell_formula_units_Z 2
_cell_length_a 8.7837(12)
_cell_length_b 12.0910(16)
_cell_length_c 14.0097(19)
_cell_measurement_reflns_used 9979
_cell_measurement_temperature 100
_cell_measurement_theta_max 29.9470
_cell_measurement_theta_min 2.5471
_cell_volume 1316.1(3)
_computing_cell_refinement
;
SAINT  (Bruker, 2017)
;
_computing_data_collection
;
APEX3 (Bruker, 2017)
;
_computing_data_reduction
;
SAINT  (Bruker, 2017)
;
_computing_molecular_graphics
;
<i>ORTEP-3 for Windows</i> (Farrugia, 2012) and
<i>Mercury</i> (Macrae <i>et al</i>., 2008)
;
_computing_publication_material
;
SHELXL2016 (Sheldrick, 2015)
;
_computing_structure_refinement
;
SHELXL2016 (Sheldrick, 2015)
;
_computing_structure_solution
;
SHELXS (Sheldrick, 2008)
;
_diffrn_ambient_temperature 100
_diffrn_detector_area_resol_mean 8.3333
_diffrn_measured_fraction_theta_full 0.986
_diffrn_measured_fraction_theta_max 0.986
_diffrn_measurement_device_type 'Bruker SMART APEX CCD'
_diffrn_measurement_method '\w Scans'
_diffrn_radiation_monochromator graphite
_diffrn_radiation_type 'Mo K\a'
_diffrn_radiation_wavelength 0.71073
_diffrn_reflns_av_R_equivalents 0.0256
_diffrn_reflns_limit_h_max 11
_diffrn_reflns_limit_h_min -11
_diffrn_reflns_limit_k_max 16
_diffrn_reflns_limit_k_min -16
_diffrn_reflns_limit_l_max 19
_diffrn_reflns_limit_l_min -19
_diffrn_reflns_number 28976
_diffrn_reflns_theta_full 29.13
_diffrn_reflns_theta_max 29.13
_diffrn_reflns_theta_min 1.84
_exptl_absorpt_coefficient_mu 5.289
_exptl_absorpt_correction_T_max 0.47
_exptl_absorpt_correction_T_min 0.26
_exptl_absorpt_correction_type multi-scan
_exptl_absorpt_process_details
;
(<i>SADABS</i>; Krause <i>et al.</i>,  2015)
;
_exptl_crystal_colour orange
_exptl_crystal_density_diffrn 1.795
_exptl_crystal_density_method 'not measured'
_exptl_crystal_description 'rectangular prism'
_exptl_crystal_F_000 696
_exptl_crystal_size_max 0.324
_exptl_crystal_size_mid 0.241
_exptl_crystal_size_min 0.166
_refine_diff_density_max 1.474
_refine_diff_density_min -0.647
_refine_ls_extinction_method none
_refine_ls_goodness_of_fit_ref 1.681
_refine_ls_hydrogen_treatment mixed
_refine_ls_matrix_type full
_refine_ls_number_parameters 345
_refine_ls_number_reflns 6983
_refine_ls_number_restraints 0
_refine_ls_restrained_S_all 1.681
_refine_ls_R_factor_all 0.0158
_refine_ls_R_factor_gt 0.0152
_refine_ls_shift/su_max 0.003
_refine_ls_shift/su_mean 0.000
_refine_ls_structure_factor_coef Fsqd
_refine_ls_weighting_details 'w=1/[\s^2^(Fo^2^)] where P=(Fo^2^+2Fc^2^)/3'
_refine_ls_weighting_scheme calc
_refine_ls_wR_factor_gt 0.0363
_refine_ls_wR_factor_ref 0.0365
_reflns_number_gt 6828
_reflns_number_total 6983
_reflns_threshold_expression 'I > 2\s(I)'
_cod_data_source_file wm5400sup1.cif
_cod_data_source_block I
_cod_database_code 2311399

loop_
_space_group_symop_operation_xyz
'x, y, z'
'-x, -y, -z'

loop_
_atom_site_type_symbol
_atom_site_label
_atom_site_fract_x
_atom_site_fract_y
_atom_site_fract_z
_atom_site_U_iso_or_equiv
_atom_site_adp_type
_atom_site_calc_flag
_atom_site_occupancy
C C1 -0.0050(3) 0.6613(2) 0.33167(17) 0.0243(5) Uani d 1
H H1 -0.088(3) 0.596(2) 0.278(2) 0.042(8) Uiso d 1
C C2 0.1092(2) 0.62505(18) 0.40746(15) 0.0157(4) Uani d 1
H H2 0.077(3) 0.594(2) 0.9857(18) 0.028(6) Uiso d 1
C C3 0.2305(2) 0.71022(17) 0.49507(14) 0.0134(4) Uani d 1
H H3 0.239758 0.790067 0.505177 0.016 Uiso calc 1
C C4 0.3376(2) 0.67614(16) 0.56730(14) 0.0100(3) Uani d 1
C C5 0.3222(2) 0.55552(16) 0.54791(14) 0.0116(4) Uani d 1
C C6 0.2015(2) 0.46989(17) 0.46076(14) 0.0151(4) Uani d 1
H H6 0.193066 0.390228 0.449892 0.018 Uiso calc 1
C C7 0.0941(2) 0.50534(17) 0.39041(15) 0.0164(4) Uani d 1
H H7 0.012541 0.449242 0.332285 0.02 Uiso calc 1
C C8 0.6532(2) 0.60005(17) 0.78483(14) 0.0134(4) Uani d 1
H H8 0.724573 0.664417 0.840195 0.016 Uiso calc 1
C C9 0.6625(2) 0.48877(17) 0.78530(15) 0.0167(4) Uani d 1
H H9 0.737233 0.47808 0.840651 0.02 Uiso calc 1
C C10 0.5597(3) 0.39315(17) 0.70259(15) 0.0175(4) Uani d 1
H H10 0.566006 0.317648 0.70063 0.021 Uiso calc 1
C C11 0.4471(2) 0.41157(16) 0.62266(15) 0.0153(4) Uani d 1
H H11 0.37664 0.348031 0.566469 0.018 Uiso calc 1
C C12 0.4389(2) 0.52483(16) 0.62615(14) 0.0112(3) Uani d 1
C C13 0.1550(3) 0.57976(18) 0.94959(15) 0.0176(4) Uani d 1
C C14 0.1860(2) 0.66267(16) 0.88152(14) 0.0128(4) Uani d 1
C C15 0.3053(2) 0.66650(16) 0.83096(14) 0.0122(4) Uani d 1
H H15 0.363082 0.614479 0.838132 0.015 Uiso calc 1
C C16 0.3375(2) 0.74788(16) 0.77005(13) 0.0098(3) Uani d 1
C C17 0.2417(2) 0.82202(16) 0.75755(14) 0.0108(3) Uani d 1
C C18 0.1194(2) 0.81540(17) 0.80579(14) 0.0133(4) Uani d 1
H H18 0.055266 0.863072 0.795451 0.016 Uiso calc 1
C C19 0.0948(2) 0.73674(16) 0.86940(14) 0.0143(4) Uani d 1
H H19 0.016858 0.733882 0.903893 0.017 Uiso calc 1
C C20 0.5027(2) 1.00524(16) 0.62983(14) 0.0120(4) Uani d 1
H H20 0.605771 1.014028 0.61919 0.014 Uiso calc 1
C C21 0.4188(2) 1.07846(16) 0.59468(14) 0.0141(4) Uani d 1
H H21 0.464917 1.135452 0.560855 0.017 Uiso calc 1
C C22 0.2647(2) 1.06543(17) 0.61075(14) 0.0157(4) Uani d 1
H H22 0.204513 1.111646 0.585708 0.019 Uiso calc 1
C C23 0.2021(2) 0.98295(17) 0.66440(14) 0.0145(4) Uani d 1
H H23 0.100937 0.97487 0.67742 0.017 Uiso calc 1
C C24 0.2915(2) 0.91196(16) 0.69888(14) 0.0111(3) Uani d 1
C C25 0.6344(2) 0.96111(17) 0.94371(14) 0.0157(4) Uani d 1
H H25A 0.559874 0.894382 0.96093 0.024 Uiso calc 1
H H25B 0.570208 1.004318 0.911162 0.024 Uiso calc 1
H H25C 0.722715 1.014181 1.004546 0.024 Uiso calc 1
C C26 0.8560(2) 1.04751(17) 0.84339(15) 0.0164(4) Uani d 1
H H26A 0.94507 1.092567 0.906542 0.025 Uiso calc 1
H H26B 0.786226 1.092503 0.823195 0.025 Uiso calc 1
H H26C 0.905534 1.033313 0.791846 0.025 Uiso calc 1
C C27 0.5454(3) 0.76301(18) 0.12214(16) 0.0216(4) Uani d 1
C C28 0.6709(3) 0.7132(2) 0.1106(2) 0.0364(6) Uani d 1
H H28A 0.723039 0.747741 0.063586 0.055 Uiso calc 1
H H28B 0.615895 0.62727 0.085237 0.055 Uiso calc 1
H H28C 0.756838 0.731849 0.175519 0.055 Uiso calc 1
Cl Cl1 0.74293(5) 0.83320(4) 0.62149(3) 0.01155(8) Uani d 1
Ir Ir1 0.51788(2) 0.78209(2) 0.70247(2) 0.00795(2) Uani d 1
N N1 0.54447(18) 0.61957(13) 0.70713(11) 0.0097(3) Uani d 1
N N2 0.43895(18) 0.92185(13) 0.67888(11) 0.0097(3) Uani d 1
N N3 0.4464(3) 0.80168(17) 0.13125(15) 0.0286(4) Uani d 1
O O1 -0.0021(2) 0.76266(15) 0.33564(13) 0.0390(4) Uani d 1
O O2 0.21023(19) 0.50165(13) 0.95953(12) 0.0254(3) Uani d 1
O O3 0.84599(17) 0.85806(12) 0.92054(10) 0.0171(3) Uani d 1
S S1 0.72772(6) 0.90632(4) 0.85936(3) 0.01024(8) Uani d 1

loop_
_atom_site_aniso_label
_atom_site_aniso_U_11
_atom_site_aniso_U_22
_atom_site_aniso_U_33
_atom_site_aniso_U_12
_atom_site_aniso_U_13
_atom_site_aniso_U_23
C1 0.0214(11) 0.0248(12) 0.0157(11) 0.0071(9) -0.0064(9) -0.0016(9)
C2 0.0133(9) 0.0191(10) 0.0105(9) 0.0047(8) 0.0002(7) 0.0014(8)
C3 0.0139(9) 0.0122(9) 0.0120(9) 0.0044(7) 0.0025(7) 0.0009(7)
C4 0.0090(8) 0.0121(8) 0.0086(8) 0.0029(7) 0.0042(7) 0.0018(7)
C5 0.0110(8) 0.0134(9) 0.0089(9) 0.0030(7) 0.0032(7) 0.0018(7)
C6 0.0161(9) 0.0110(9) 0.0128(9) 0.0017(7) 0.0024(8) -0.0008(7)
C7 0.0147(9) 0.0165(10) 0.0096(9) 0.0012(8) -0.0010(7) -0.0022(7)
C8 0.0123(9) 0.0137(9) 0.0116(9) 0.0046(7) 0.0007(7) 0.0018(7)
C9 0.0192(10) 0.0158(10) 0.0149(10) 0.0082(8) 0.0020(8) 0.0056(8)
C10 0.0227(10) 0.0124(9) 0.0184(10) 0.0075(8) 0.0069(8) 0.0050(8)
C11 0.0191(10) 0.0101(9) 0.0127(9) 0.0024(7) 0.0040(8) 0.0002(7)
C12 0.0111(8) 0.0125(9) 0.0085(9) 0.0029(7) 0.0033(7) 0.0011(7)
C13 0.0199(10) 0.0180(10) 0.0151(10) 0.0048(8) 0.0089(8) 0.0043(8)
C14 0.0124(9) 0.0130(9) 0.0084(9) 0.0012(7) 0.0015(7) 0.0007(7)
C15 0.0112(8) 0.0124(9) 0.0098(9) 0.0033(7) 0.0007(7) 0.0008(7)
C16 0.0094(8) 0.0086(8) 0.0070(8) 0.0032(7) -0.0019(7) -0.0025(7)
C17 0.0088(8) 0.0112(8) 0.0080(8) 0.0019(7) -0.0005(7) -0.0008(7)
C18 0.0092(8) 0.0154(9) 0.0131(9) 0.0052(7) 0.0010(7) 0.0000(7)
C19 0.0106(9) 0.0160(9) 0.0133(9) 0.0020(7) 0.0044(7) 0.0003(7)
C20 0.0127(9) 0.0114(9) 0.0089(9) 0.0024(7) 0.0021(7) 0.0011(7)
C21 0.0194(9) 0.0103(9) 0.0099(9) 0.0044(7) 0.0023(7) 0.0023(7)
C22 0.0184(10) 0.0141(9) 0.0132(9) 0.0093(8) -0.0008(8) 0.0024(8)
C23 0.0122(9) 0.0161(9) 0.0135(9) 0.0063(7) 0.0016(7) 0.0009(8)
C24 0.0111(8) 0.0103(8) 0.0083(9) 0.0031(7) 0.0005(7) -0.0014(7)
C25 0.0198(10) 0.0157(9) 0.0099(9) 0.0069(8) 0.0044(8) -0.0015(7)
C26 0.0152(9) 0.0126(9) 0.0154(10) 0.0006(7) 0.0029(8) 0.0007(8)
C27 0.0265(11) 0.0167(10) 0.0151(10) 0.0054(9) -0.0007(9) 0.0057(8)
C28 0.0377(14) 0.0438(15) 0.0351(15) 0.0235(12) 0.0108(12) 0.0149(12)
Cl1 0.01124(19) 0.0134(2) 0.0103(2) 0.00477(16) 0.00389(16) 0.00282(16)
Ir1 0.00779(4) 0.00810(4) 0.00644(4) 0.00263(3) 0.00083(3) 0.00086(3)
N1 0.0098(7) 0.0095(7) 0.0091(7) 0.0035(6) 0.0024(6) 0.0017(6)
N2 0.0107(7) 0.0096(7) 0.0065(7) 0.0032(6) 0.0008(6) 0.0004(6)
N3 0.0378(11) 0.0250(10) 0.0226(10) 0.0156(9) 0.0042(9) 0.0067(8)
O1 0.0454(11) 0.0286(9) 0.0291(10) 0.0197(8) -0.0143(8) 0.0008(8)
O2 0.0343(9) 0.0235(8) 0.0257(9) 0.0135(7) 0.0150(7) 0.0131(7)
O3 0.0172(7) 0.0168(7) 0.0129(7) 0.0100(6) -0.0048(6) -0.0009(6)
S1 0.0108(2) 0.0099(2) 0.0079(2) 0.00406(16) 0.00035(16) 0.00033(16)

loop_
_atom_type_symbol
_atom_type_description
_atom_type_scat_dispersion_real
_atom_type_scat_dispersion_imag
_atom_type_scat_source
C C 0.0033 0.0016 'International Tables Vol C Tables 4.2.6.8 and 6.1.1.4'
H H 0.0000 0.0000 'International Tables Vol C Tables 4.2.6.8 and 6.1.1.4'
Cl Cl 0.1484 0.1585 'International Tables Vol C Tables 4.2.6.8 and 6.1.1.4'
Ir Ir -1.4442 7.9887 'International Tables Vol C Tables 4.2.6.8 and 6.1.1.4'
N N 0.0061 0.0033 'International Tables Vol C Tables 4.2.6.8 and 6.1.1.4'
O O 0.0106 0.0060 'International Tables Vol C Tables 4.2.6.8 and 6.1.1.4'
S S 0.1246 0.1234 'International Tables Vol C Tables 4.2.6.8 and 6.1.1.4'

loop_
_geom_angle_atom_site_label_1
_geom_angle_atom_site_label_2
_geom_angle_atom_site_label_3
_geom_angle
O1 C1 C2 125.8(2)
C7 C2 C3 120.72(18)
C7 C2 C1 119.00(18)
C3 C2 C1 120.28(18)
C4 C3 C2 120.47(18)
C3 C4 C5 117.90(17)
C3 C4 Ir1 127.61(14)
C5 C4 Ir1 114.48(13)
C6 C5 C4 122.04(17)
C6 C5 C12 122.36(17)
C4 C5 C12 115.59(16)
C7 C6 C5 119.15(18)
C2 C7 C6 119.70(18)
N1 C8 C9 122.61(18)
C8 C9 C10 119.19(19)
C9 C10 C11 118.86(18)
C10 C11 C12 120.15(18)
N1 C12 C11 120.48(17)
N1 C12 C5 113.96(16)
C11 C12 C5 125.56(17)
O2 C13 C14 126.05(18)
C19 C14 C15 120.78(17)
C19 C14 C13 118.36(17)
C15 C14 C13 120.86(17)
C16 C15 C14 120.26(17)
C15 C16 C17 118.19(16)
C15 C16 Ir1 127.48(13)
C17 C16 Ir1 114.21(13)
C18 C17 C16 121.29(17)
C18 C17 C24 123.30(17)
C16 C17 C24 115.18(15)
C19 C18 C17 119.24(17)
C14 C19 C18 120.16(17)
N2 C20 C21 121.84(17)
C20 C21 C22 119.06(17)
C23 C22 C21 119.21(17)
C22 C23 C24 119.65(17)
N2 C24 C23 120.64(16)
N2 C24 C17 113.70(15)
C23 C24 C17 125.66(16)
N3 C27 C28 179.7(2)
C16 Ir1 C4 89.71(7)
C16 Ir1 N2 80.48(6)
C4 Ir1 N2 89.53(7)
C16 Ir1 N1 93.83(6)
C4 Ir1 N1 79.63(7)
N2 Ir1 N1 167.83(6)
C16 Ir1 S1 90.41(5)
C4 Ir1 S1 179.68(5)
N2 Ir1 S1 90.19(4)
N1 Ir1 S1 100.65(4)
C16 Ir1 Cl1 177.65(5)
C4 Ir1 Cl1 91.58(5)
N2 Ir1 Cl1 97.56(4)
N1 Ir1 Cl1 88.33(4)
S1 Ir1 Cl1 88.295(18)
C8 N1 C12 118.67(16)
C8 N1 Ir1 124.98(12)
C12 N1 Ir1 116.32(12)
C20 N2 C24 119.49(15)
C20 N2 Ir1 124.76(12)
C24 N2 Ir1 114.59(11)
O3 S1 C25 106.03(9)
O3 S1 C26 107.19(9)
C25 S1 C26 98.72(9)
O3 S1 Ir1 119.58(6)
C25 S1 Ir1 111.64(7)
C26 S1 Ir1 111.52(7)

loop_
_geom_bond_atom_site_label_1
_geom_bond_atom_site_label_2
_geom_bond_distance
C1 O1 1.211(3)
C1 C2 1.477(3)
C2 C7 1.391(3)
C2 C3 1.400(3)
C3 C4 1.396(3)
C4 C5 1.402(3)
C4 Ir1 2.0466(18)
C5 C6 1.397(3)
C5 C12 1.470(3)
C6 C7 1.392(3)
C8 N1 1.351(2)
C8 C9 1.376(3)
C9 C10 1.381(3)
C10 C11 1.384(3)
C11 C12 1.390(3)
C12 N1 1.366(2)
C13 O2 1.204(2)
C13 C14 1.481(3)
C14 C19 1.384(3)
C14 C15 1.402(2)
C15 C16 1.392(2)
C16 C17 1.416(2)
C16 Ir1 2.0077(18)
C17 C18 1.398(2)
C17 C24 1.469(2)
C18 C19 1.390(3)
C20 N2 1.346(2)
C20 C21 1.388(3)
C21 C22 1.391(3)
C22 C23 1.383(3)
C23 C24 1.394(3)
C24 N2 1.366(2)
C25 S1 1.7799(19)
C26 S1 1.7870(19)
C27 N3 1.141(3)
C27 C28 1.453(3)
Cl1 Ir1 2.4748(5)
Ir1 N2 2.0609(15)
Ir1 N1 2.0614(15)
Ir1 S1 2.3810(5)
O3 S1 1.4903(13)

loop_
_geom_hbond_atom_site_label_D
_geom_hbond_atom_site_label_H
_geom_hbond_atom_site_label_A
_geom_hbond_site_symmetry_A
_geom_hbond_distance_DH
_geom_hbond_distance_HA
_geom_hbond_distance_DA
_geom_hbond_angle_DHA
C19 H19 O3 1_455 0.93 2.48 3.179(3) 132
C25 H25B N3 2_676 0.96 2.53 3.403(3) 150
C26 H26A O3 2_777 0.96 2.48 3.406(2) 161
C28 H28C O1 1_655 0.96 2.54 3.490(3) 173
